data_7002197
loop_
_publ_author_name
'Bennett, Martin A.'
'Bhargava, Suresh K.'
'Mirzadeh, Nedaossadat'
'Priv\'er, Steven H.'
'Wagler, J\"org'
'Willis, Anthony C.'

_publ_section_title
;
 Synthesis and interconversions of digold(i), tetragold(i), digold(ii),
 gold(i)--gold(iii) and digold(iii) complexes of fluorine-substituted
 aryl carbanions
;
_journal_issue 36
_journal_name_full 'Dalton Transactions'
_journal_page_first 7537
_journal_page_last 7551
_journal_paper_doi 10.1039/b906769h
_journal_year 2009
_chemical_formula_moiety 'C36 H26 Au2 Cl2 F2 P2, C H2 Cl2'
_chemical_formula_sum 'C37 H28 Au2 Cl4 F2 P2'
_chemical_formula_weight 1108.27
_chemical_name_systematic
;
?
;
_space_group_IT_number 2
_symmetry_cell_setting triclinic
_symmetry_space_group_name_Hall '-P 1'
_symmetry_space_group_name_H-M 'P -1'
_atom_sites_solution_hydrogens geom
_atom_sites_solution_primary direct
_atom_sites_solution_secondary difmap
_audit_creation_method SHELXL-97
_cell_angle_alpha 87.2030(10)
_cell_angle_beta 77.6010(10)
_cell_angle_gamma 86.2500(10)
_cell_formula_units_Z 2
_cell_length_a 8.84910(10)
_cell_length_b 11.4657(2)
_cell_length_c 18.1948(3)
_cell_measurement_reflns_used 111885
_cell_measurement_temperature 100(2)
_cell_measurement_theta_max 35.631
_cell_measurement_theta_min 2.546
_cell_volume 1798.00(5)
_computing_cell_refinement 'HKL Scalepack (Otwinowski & Minor 1997)'
_computing_data_collection 'Nonius Collect, KappaCCD'
_computing_data_reduction 'Denzo and Scalepak (Otwinowski & Minor, 1997)'
_computing_molecular_graphics 'ORTEP32 for windows (Farugia)'
_computing_publication_material 'Ciftab (Sheldrick, 1997)'
_computing_structure_refinement 'SHELXL-97 (Sheldrick, 1997)'
_computing_structure_solution 'SHELXS-97 (Sheldrick, 1990)'
_diffrn_ambient_temperature 100(2)
_diffrn_measured_fraction_theta_full 0.999
_diffrn_measured_fraction_theta_max 0.999
_diffrn_measurement_device_type 'Nonius Kappa CCD area detector'
_diffrn_measurement_method 'phi and omega scans'
_diffrn_radiation_monochromator graphite
_diffrn_radiation_source 'fine-focus sealed tube'
_diffrn_radiation_type MoK\a
_diffrn_radiation_wavelength 0.71073
_diffrn_reflns_av_R_equivalents 0.0700
_diffrn_reflns_av_sigmaI/netI 0.0429
_diffrn_reflns_limit_h_max 14
_diffrn_reflns_limit_h_min -13
_diffrn_reflns_limit_k_max 18
_diffrn_reflns_limit_k_min -18
_diffrn_reflns_limit_l_max 29
_diffrn_reflns_limit_l_min -29
_diffrn_reflns_number 67525
_diffrn_reflns_theta_full 35.00
_diffrn_reflns_theta_max 35.00
_diffrn_reflns_theta_min 2.83
_exptl_absorpt_coefficient_mu 8.574
_exptl_absorpt_correction_T_max 0.661
_exptl_absorpt_correction_T_min 0.340
_exptl_absorpt_correction_type multi-scan
_exptl_absorpt_process_details SORTAV
_exptl_crystal_colour colorless
_exptl_crystal_density_diffrn 2.047
_exptl_crystal_density_method 'not measured'
_exptl_crystal_description needle
_exptl_crystal_F_000 1048
_exptl_crystal_size_max 0.41
_exptl_crystal_size_mid 0.12
_exptl_crystal_size_min 0.05
_refine_diff_density_max 4.081
_refine_diff_density_min -3.527
_refine_diff_density_rms 0.224
_refine_ls_extinction_method none
_refine_ls_goodness_of_fit_ref 1.046
_refine_ls_hydrogen_treatment constr
_refine_ls_matrix_type full
_refine_ls_number_parameters 434
_refine_ls_number_reflns 15839
_refine_ls_number_restraints 27
_refine_ls_restrained_S_all 1.054
_refine_ls_R_factor_all 0.0447
_refine_ls_R_factor_gt 0.0340
_refine_ls_shift/su_max 0.002
_refine_ls_shift/su_mean 0.000
_refine_ls_structure_factor_coef Fsqd
_refine_ls_weighting_details 'calc w=1/[\s^2^(Fo^2^)+(0.0449P)^2^+2.7142P] where P=(Fo^2^+2Fc^2^)/3'
_refine_ls_weighting_scheme calc
_refine_ls_wR_factor_gt 0.0827
_refine_ls_wR_factor_ref 0.0864
_reflns_number_gt 13335
_reflns_number_total 15839
_reflns_threshold_expression >2sigma(I)
_cod_data_source_file b906769h.txt
_cod_data_source_block neda01601
_cod_original_sg_symbol_Hall -P1
_cod_original_sg_symbol_H-M P-1
_cod_database_code 7002197

loop_
_symmetry_equiv_pos_as_xyz
'x, y, z'
'-x, -y, -z'

loop_
_atom_site_label
_atom_site_type_symbol
_atom_site_fract_x
_atom_site_fract_y
_atom_site_fract_z
_atom_site_U_iso_or_equiv
_atom_site_adp_type
_atom_site_occupancy
_atom_site_symmetry_multiplicity
_atom_site_calc_flag
_atom_site_refinement_flags
_atom_site_disorder_assembly
_atom_site_disorder_group
Au1 Au 0.789396(12) 0.640022(9) 0.281581(6) 0.01137(3) Uani 1 1 d . . .
Au2 Au 0.898578(12) 0.926429(9) 0.209043(6) 0.01267(3) Uani 1 1 d . . .
P1 P 0.67933(9) 0.56793(7) 0.18610(5) 0.01357(13) Uani 1 1 d . . .
P2 P 0.72860(9) 0.93367(7) 0.31857(4) 0.01130(12) Uani 1 1 d . . .
Cl1 Cl 1.04698(8) 0.66121(7) 0.21781(5) 0.01813(13) Uani 1 1 d . . .
Cl2 Cl 1.08695(9) 0.94632(7) 0.10104(4) 0.02018(14) Uani 1 1 d . . .
F1 F 0.5195(3) 0.6206(2) 0.45355(12) 0.0228(4) Uani 1 1 d . . .
F2 F 0.9039(2) 0.53393(16) 0.42318(12) 0.0181(4) Uani 1 1 d . . .
C1 C 0.5138(4) 0.5537(3) 0.26141(18) 0.0148(5) Uani 1 1 d . . .
C2 C 0.3673(4) 0.5105(3) 0.2698(2) 0.0190(6) Uani 1 1 d . . .
H2 H 0.3334 0.4833 0.2279 0.023 Uiso 1 1 calc R . .
C3 C 0.2732(4) 0.5085(3) 0.3406(2) 0.0209(6) Uani 1 1 d . . .
H3 H 0.1719 0.4810 0.3476 0.025 Uiso 1 1 calc R . .
C4 C 0.3245(4) 0.5462(3) 0.4021(2) 0.0192(6) Uani 1 1 d . . .
H4 H 0.2589 0.5434 0.4508 0.023 Uiso 1 1 calc R . .
C5 C 0.4719(4) 0.5880(3) 0.39236(18) 0.0163(5) Uani 1 1 d . . .
C6 C 0.5680(3) 0.5956(3) 0.32182(17) 0.0130(5) Uani 1 1 d . . .
C7 C 0.7314(4) 0.4321(3) 0.13953(19) 0.0188(6) Uani 1 1 d . . .
C8 C 0.7074(6) 0.3272(3) 0.1812(2) 0.0293(8) Uani 1 1 d . . .
H8 H 0.6623 0.3282 0.2335 0.035 Uiso 1 1 calc R . .
C9 C 0.7494(6) 0.2212(4) 0.1465(3) 0.0375(11) Uani 1 1 d . . .
H9 H 0.7330 0.1498 0.1750 0.045 Uiso 1 1 calc R . .
C10 C 0.8149(6) 0.2195(4) 0.0706(3) 0.0343(10) Uani 1 1 d . . .
H10 H 0.8459 0.1469 0.0473 0.041 Uiso 1 1 calc R . .
C11 C 0.8359(5) 0.3239(4) 0.0277(2) 0.0311(8) Uani 1 1 d . . .
H11 H 0.8790 0.3222 -0.0248 0.037 Uiso 1 1 calc R . .
C12 C 0.7935(4) 0.4307(3) 0.0622(2) 0.0246(7) Uani 1 1 d . . .
H12 H 0.8068 0.5020 0.0333 0.030 Uiso 1 1 calc R . .
C13 C 0.6492(4) 0.6815(3) 0.11804(18) 0.0160(5) Uani 1 1 d . . .
C14 C 0.5058(4) 0.7036(3) 0.0980(2) 0.0255(7) Uani 1 1 d . . .
H14 H 0.4212 0.6571 0.1192 0.031 Uiso 1 1 calc R . .
C15 C 0.4888(5) 0.7947(4) 0.0467(3) 0.0319(9) Uani 1 1 d . . .
H15 H 0.3914 0.8115 0.0333 0.038 Uiso 1 1 calc R . .
C16 C 0.6135(5) 0.8613(4) 0.0148(2) 0.0298(8) Uani 1 1 d . . .
H16 H 0.6017 0.9218 -0.0215 0.036 Uiso 1 1 calc R . .
C17 C 0.7542(5) 0.8401(3) 0.0353(2) 0.0258(7) Uani 1 1 d . . .
H17 H 0.8384 0.8870 0.0141 0.031 Uiso 1 1 calc R . .
C18 C 0.7725(4) 0.7498(3) 0.08718(19) 0.0187(6) Uani 1 1 d . . .
H18 H 0.8694 0.7349 0.1014 0.022 Uiso 1 1 calc R . .
C19 C 0.7917(3) 0.8385(2) 0.39057(17) 0.0118(5) Uani 1 1 d . . .
C20 C 0.8144(4) 0.8847(3) 0.45701(18) 0.0153(5) Uani 1 1 d . . .
H20 H 0.7926 0.9658 0.4653 0.018 Uiso 1 1 calc R . .
C21 C 0.8685(4) 0.8135(3) 0.51095(19) 0.0184(6) Uani 1 1 d . . .
H21 H 0.8829 0.8455 0.5560 0.022 Uiso 1 1 calc R . .
C22 C 0.9014(4) 0.6946(3) 0.49842(19) 0.0174(5) Uani 1 1 d . . .
H22 H 0.9412 0.6447 0.5339 0.021 Uiso 1 1 calc R . .
C23 C 0.8746(3) 0.6514(3) 0.43298(18) 0.0139(5) Uani 1 1 d . . .
C24 C 0.8217(3) 0.7176(3) 0.37725(17) 0.0130(5) Uani 1 1 d . . .
C25 C 0.5313(3) 0.8986(3) 0.32190(18) 0.0141(5) Uani 1 1 d . . .
C26 C 0.4770(4) 0.8951(3) 0.2551(2) 0.0198(6) Uani 1 1 d . . .
H26 H 0.5441 0.9094 0.2077 0.024 Uiso 1 1 calc R . .
C27 C 0.3233(4) 0.8706(4) 0.2592(3) 0.0277(8) Uani 1 1 d . . .
H27 H 0.2857 0.8679 0.2142 0.033 Uiso 1 1 calc R . .
C28 C 0.2243(4) 0.8500(3) 0.3283(3) 0.0276(8) Uani 1 1 d . . .
H28 H 0.1197 0.8332 0.3305 0.033 Uiso 1 1 calc R . .
C29 C 0.2787(4) 0.8542(3) 0.3942(2) 0.0244(7) Uani 1 1 d . . .
H29 H 0.2107 0.8408 0.4414 0.029 Uiso 1 1 calc R . .
C30 C 0.4315(4) 0.8777(3) 0.3915(2) 0.0185(6) Uani 1 1 d . . .
H30 H 0.4684 0.8796 0.4368 0.022 Uiso 1 1 calc R . .
C31 C 0.7156(3) 1.0824(3) 0.35096(17) 0.0139(5) Uani 1 1 d . . .
C32 C 0.5739(4) 1.1418(3) 0.37924(18) 0.0163(5) Uani 1 1 d . . .
H32 H 0.4802 1.1033 0.3842 0.020 Uiso 1 1 calc R . .
C33 C 0.5696(4) 1.2578(3) 0.4002(2) 0.0198(6) Uani 1 1 d . . .
H33 H 0.4732 1.2980 0.4199 0.024 Uiso 1 1 calc R . .
C34 C 0.7065(4) 1.3142(3) 0.3923(2) 0.0204(6) Uani 1 1 d . . .
H34 H 0.7033 1.3933 0.4061 0.025 Uiso 1 1 calc R . .
C35 C 0.8480(4) 1.2559(3) 0.3642(2) 0.0194(6) Uani 1 1 d . . .
H35 H 0.9413 1.2948 0.3595 0.023 Uiso 1 1 calc R . .
C36 C 0.8533(4) 1.1405(3) 0.3427(2) 0.0181(6) Uani 1 1 d . . .
H36 H 0.9501 1.1011 0.3225 0.022 Uiso 1 1 calc R . .
Cl3A Cl 0.2580(11) 0.1894(8) 0.2276(6) 0.0547(6) Uani 0.218(4) 1 d PDU A 1
C1S C 0.138(3) 0.253(3) 0.1689(18) 0.089(3) Uani 0.218(4) 1 d PDU A 1
H1S1 H 0.0374 0.2805 0.2003 0.106 Uiso 0.218(4) 1 calc PR A 1
H1S2 H 0.1171 0.1927 0.1355 0.106 Uiso 0.218(4) 1 calc PR A 1
Cl4A Cl 0.2244(13) 0.3709(8) 0.1135(7) 0.0816(9) Uani 0.218(4) 1 d PDU A 1
Cl3B Cl 0.2689(3) 0.19851(19) 0.26090(16) 0.0547(6) Uani 0.782(4) 1 d PD A 2
C1T C 0.2127(14) 0.2167(7) 0.1736(5) 0.089(3) Uani 0.782(4) 1 d PD A 2
H1T1 H 0.3046 0.2040 0.1323 0.106 Uiso 0.782(4) 1 calc PR A 2
H1T2 H 0.1378 0.1578 0.1703 0.106 Uiso 0.782(4) 1 calc PR A 2
Cl4B Cl 0.1274(3) 0.3582(2) 0.16282(19) 0.0816(9) Uani 0.782(4) 1 d PD A 2

loop_
_atom_site_aniso_label
_atom_site_aniso_U_11
_atom_site_aniso_U_22
_atom_site_aniso_U_33
_atom_site_aniso_U_23
_atom_site_aniso_U_13
_atom_site_aniso_U_12
Au1 0.01092(5) 0.01017(5) 0.01265(5) -0.00146(3) -0.00163(3) -0.00015(3)
Au2 0.01232(5) 0.01269(5) 0.01239(5) -0.00068(4) -0.00157(4) 0.00033(4)
P1 0.0125(3) 0.0141(3) 0.0143(3) -0.0023(3) -0.0031(3) -0.0008(3)
P2 0.0103(3) 0.0106(3) 0.0131(3) -0.0013(2) -0.0027(2) -0.0001(2)
Cl1 0.0119(3) 0.0194(3) 0.0220(3) -0.0015(3) -0.0011(2) -0.0006(2)
Cl2 0.0196(3) 0.0222(3) 0.0160(3) 0.0004(3) 0.0025(3) -0.0023(3)
F1 0.0241(10) 0.0295(11) 0.0143(9) -0.0044(8) -0.0001(7) -0.0079(8)
F2 0.0217(9) 0.0106(8) 0.0224(9) 0.0010(7) -0.0065(8) 0.0014(7)
C1 0.0139(12) 0.0128(12) 0.0171(13) -0.0010(10) -0.0021(10) -0.0005(9)
C2 0.0134(12) 0.0188(14) 0.0251(15) -0.0019(12) -0.0035(11) -0.0041(10)
C3 0.0128(13) 0.0185(14) 0.0307(17) 0.0007(13) -0.0023(12) -0.0040(11)
C4 0.0149(13) 0.0193(14) 0.0215(14) 0.0009(12) 0.0000(11) -0.0019(11)
C5 0.0174(13) 0.0149(12) 0.0157(13) -0.0027(10) -0.0004(10) -0.0019(10)
C6 0.0104(11) 0.0123(11) 0.0154(12) -0.0025(9) -0.0003(9) -0.0003(9)
C7 0.0197(14) 0.0183(14) 0.0196(14) -0.0068(11) -0.0071(11) 0.0041(11)
C8 0.050(2) 0.0178(15) 0.0220(16) -0.0037(13) -0.0140(16) 0.0057(15)
C9 0.065(3) 0.0193(17) 0.033(2) -0.0067(15) -0.022(2) 0.0113(18)
C10 0.043(2) 0.0287(19) 0.035(2) -0.0184(17) -0.0188(19) 0.0166(17)
C11 0.0304(19) 0.036(2) 0.0257(18) -0.0127(16) -0.0038(15) 0.0070(16)
C12 0.0227(16) 0.0276(17) 0.0215(16) -0.0064(13) 0.0002(13) 0.0013(13)
C13 0.0158(13) 0.0167(13) 0.0158(13) -0.0009(10) -0.0040(10) -0.0002(10)
C14 0.0169(14) 0.0275(17) 0.0332(19) 0.0041(15) -0.0087(13) -0.0019(13)
C15 0.0226(17) 0.038(2) 0.037(2) 0.0084(18) -0.0144(16) 0.0041(15)
C16 0.0313(19) 0.0277(18) 0.0294(19) 0.0095(15) -0.0079(16) 0.0018(15)
C17 0.0243(16) 0.0249(17) 0.0264(17) 0.0084(14) -0.0028(13) -0.0045(13)
C18 0.0166(13) 0.0193(14) 0.0203(14) 0.0015(11) -0.0040(11) -0.0024(11)
C19 0.0104(11) 0.0110(11) 0.0138(11) -0.0012(9) -0.0022(9) 0.0003(9)
C20 0.0169(13) 0.0139(12) 0.0156(12) -0.0021(10) -0.0044(10) -0.0008(10)
C21 0.0229(15) 0.0191(14) 0.0151(13) -0.0011(11) -0.0079(11) -0.0027(11)
C22 0.0175(13) 0.0174(13) 0.0183(13) 0.0029(11) -0.0070(11) -0.0013(11)
C23 0.0126(12) 0.0123(11) 0.0170(12) 0.0010(10) -0.0041(10) -0.0004(9)
C24 0.0094(11) 0.0139(12) 0.0154(12) -0.0013(10) -0.0020(9) -0.0011(9)
C25 0.0099(11) 0.0122(11) 0.0208(13) -0.0029(10) -0.0039(10) -0.0001(9)
C26 0.0159(13) 0.0225(15) 0.0219(15) -0.0029(12) -0.0063(11) 0.0001(11)
C27 0.0172(15) 0.0319(19) 0.038(2) -0.0088(16) -0.0146(14) 0.0004(13)
C28 0.0124(13) 0.0259(17) 0.046(2) -0.0067(16) -0.0075(14) -0.0015(12)
C29 0.0142(13) 0.0210(15) 0.0359(19) -0.0024(14) 0.0005(13) -0.0039(11)
C30 0.0143(13) 0.0173(13) 0.0232(15) 0.0003(11) -0.0021(11) -0.0034(10)
C31 0.0150(12) 0.0123(11) 0.0153(12) -0.0013(10) -0.0048(10) -0.0018(9)
C32 0.0155(13) 0.0139(12) 0.0191(13) -0.0021(10) -0.0024(10) -0.0006(10)
C33 0.0203(14) 0.0137(13) 0.0252(16) -0.0064(11) -0.0042(12) 0.0033(11)
C34 0.0255(16) 0.0131(13) 0.0248(16) -0.0021(11) -0.0094(13) -0.0015(11)
C35 0.0226(15) 0.0154(13) 0.0226(15) -0.0025(11) -0.0085(12) -0.0064(11)
C36 0.0156(13) 0.0158(13) 0.0240(15) -0.0033(11) -0.0060(11) -0.0019(10)
Cl3A 0.0450(8) 0.0429(8) 0.0712(16) -0.0032(11) -0.0004(11) -0.0049(6)
C1S 0.118(6) 0.069(5) 0.080(5) -0.017(4) -0.019(4) -0.011(4)
Cl4A 0.0862(17) 0.0730(13) 0.110(2) 0.0139(14) -0.0717(16) -0.0302(13)
Cl3B 0.0450(8) 0.0429(8) 0.0712(16) -0.0032(11) -0.0004(11) -0.0049(6)
C1T 0.118(6) 0.069(5) 0.080(5) -0.017(4) -0.019(4) -0.011(4)
Cl4B 0.0862(17) 0.0730(13) 0.110(2) 0.0139(14) -0.0717(16) -0.0302(13)

loop_
_atom_type_symbol
_atom_type_description
_atom_type_scat_dispersion_real
_atom_type_scat_dispersion_imag
_atom_type_scat_source
C C 0.0033 0.0016 'International Tables Vol C Tables 4.2.6.8 and 6.1.1.4'
H H 0.0000 0.0000 'International Tables Vol C Tables 4.2.6.8 and 6.1.1.4'
F F 0.0171 0.0103 'International Tables Vol C Tables 4.2.6.8 and 6.1.1.4'
P P 0.1023 0.0942 'International Tables Vol C Tables 4.2.6.8 and 6.1.1.4'
Cl Cl 0.1484 0.1585 'International Tables Vol C Tables 4.2.6.8 and 6.1.1.4'
Au Au -2.0133 8.8022 'International Tables Vol C Tables 4.2.6.8 and 6.1.1.4'

loop_
_geom_angle_atom_site_label_1
_geom_angle_atom_site_label_2
_geom_angle_atom_site_label_3
_geom_angle
_geom_angle_site_symmetry_1
_geom_angle_site_symmetry_3
_geom_angle_publ_flag
C6 Au1 C24 97.66(12) . . ?
C6 Au1 Cl1 168.36(9) . . ?
C24 Au1 Cl1 93.11(8) . . ?
C6 Au1 P1 68.18(9) . . ?
C24 Au1 P1 163.96(8) . . ?
Cl1 Au1 P1 101.67(3) . . ?
P2 Au2 Cl2 170.94(3) . . ?
C1 P1 C7 110.67(16) . . ?
C1 P1 C13 112.51(15) . . ?
C7 P1 C13 109.32(16) . . ?
C1 P1 Au1 83.07(11) . . ?
C7 P1 Au1 126.92(11) . . ?
C13 P1 Au1 111.50(11) . . ?
C25 P2 C31 105.37(14) . . ?
C25 P2 C19 105.16(14) . . ?
C31 P2 C19 106.98(14) . . ?
C25 P2 Au2 118.84(11) . . ?
C31 P2 Au2 107.96(10) . . ?
C19 P2 Au2 111.81(10) . . ?
C2 C1 C6 122.8(3) . . ?
C2 C1 P1 135.8(3) . . ?
C6 C1 P1 101.3(2) . . ?
C3 C2 C1 117.9(3) . . ?
C3 C2 H2 121.0 . . ?
C1 C2 H2 121.0 . . ?
C2 C3 C4 120.8(3) . . ?
C2 C3 H3 119.6 . . ?
C4 C3 H3 119.6 . . ?
C5 C4 C3 120.1(3) . . ?
C5 C4 H4 120.0 . . ?
C3 C4 H4 120.0 . . ?
F1 C5 C6 120.5(3) . . ?
F1 C5 C4 118.5(3) . . ?
C6 C5 C4 121.0(3) . . ?
C5 C6 C1 117.2(3) . . ?
C5 C6 Au1 135.0(2) . . ?
C1 C6 Au1 107.4(2) . . ?
C8 C7 C12 120.0(3) . . ?
C8 C7 P1 119.3(3) . . ?
C12 C7 P1 120.7(3) . . ?
C9 C8 C7 120.1(4) . . ?
C9 C8 H8 119.9 . . ?
C7 C8 H8 119.9 . . ?
C10 C9 C8 120.1(4) . . ?
C10 C9 H9 120.0 . . ?
C8 C9 H9 120.0 . . ?
C9 C10 C11 120.4(4) . . ?
C9 C10 H10 119.8 . . ?
C11 C10 H10 119.8 . . ?
C12 C11 C10 119.9(4) . . ?
C12 C11 H11 120.1 . . ?
C10 C11 H11 120.1 . . ?
C11 C12 C7 119.5(4) . . ?
C11 C12 H12 120.2 . . ?
C7 C12 H12 120.2 . . ?
C18 C13 C14 120.4(3) . . ?
C18 C13 P1 117.7(2) . . ?
C14 C13 P1 121.8(3) . . ?
C15 C14 C13 119.0(3) . . ?
C15 C14 H14 120.5 . . ?
C13 C14 H14 120.5 . . ?
C16 C15 C14 120.3(4) . . ?
C16 C15 H15 119.8 . . ?
C14 C15 H15 119.8 . . ?
C17 C16 C15 120.4(4) . . ?
C17 C16 H16 119.8 . . ?
C15 C16 H16 119.8 . . ?
C16 C17 C18 119.8(3) . . ?
C16 C17 H17 120.1 . . ?
C18 C17 H17 120.1 . . ?
C13 C18 C17 119.9(3) . . ?
C13 C18 H18 120.0 . . ?
C17 C18 H18 120.0 . . ?
C20 C19 C24 120.7(3) . . ?
C20 C19 P2 120.5(2) . . ?
C24 C19 P2 118.8(2) . . ?
C21 C20 C19 120.9(3) . . ?
C21 C20 H20 119.6 . . ?
C19 C20 H20 119.6 . . ?
C20 C21 C22 119.4(3) . . ?
C20 C21 H21 120.3 . . ?
C22 C21 H21 120.3 . . ?
C23 C22 C21 118.2(3) . . ?
C23 C22 H22 120.9 . . ?
C21 C22 H22 120.9 . . ?
F2 C23 C24 118.1(3) . . ?
F2 C23 C22 116.9(3) . . ?
C24 C23 C22 125.0(3) . . ?
C23 C24 C19 115.7(3) . . ?
C23 C24 Au1 120.5(2) . . ?
C19 C24 Au1 123.8(2) . . ?
C30 C25 C26 120.1(3) . . ?
C30 C25 P2 119.7(2) . . ?
C26 C25 P2 120.2(2) . . ?
C27 C26 C25 119.1(3) . . ?
C27 C26 H26 120.5 . . ?
C25 C26 H26 120.5 . . ?
C28 C27 C26 120.8(4) . . ?
C28 C27 H27 119.6 . . ?
C26 C27 H27 119.6 . . ?
C29 C28 C27 119.8(3) . . ?
C29 C28 H28 120.1 . . ?
C27 C28 H28 120.1 . . ?
C30 C29 C28 120.5(4) . . ?
C30 C29 H29 119.7 . . ?
C28 C29 H29 119.7 . . ?
C29 C30 C25 119.7(3) . . ?
C29 C30 H30 120.1 . . ?
C25 C30 H30 120.1 . . ?
C32 C31 C36 119.6(3) . . ?
C32 C31 P2 122.2(2) . . ?
C36 C31 P2 118.1(2) . . ?
C31 C32 C33 120.1(3) . . ?
C31 C32 H32 120.0 . . ?
C33 C32 H32 120.0 . . ?
C34 C33 C32 119.9(3) . . ?
C34 C33 H33 120.1 . . ?
C32 C33 H33 120.1 . . ?
C33 C34 C35 120.5(3) . . ?
C33 C34 H34 119.8 . . ?
C35 C34 H34 119.8 . . ?
C34 C35 C36 120.1(3) . . ?
C34 C35 H35 120.0 . . ?
C36 C35 H35 120.0 . . ?
C35 C36 C31 119.9(3) . . ?
C35 C36 H36 120.0 . . ?
C31 C36 H36 120.0 . . ?
Cl3A C1S Cl4A 111.4(9) . . ?
Cl3A C1S H1S1 109.3 . . ?
Cl4A C1S H1S1 109.3 . . ?
Cl3A C1S H1S2 109.3 . . ?
Cl4A C1S H1S2 109.3 . . ?
H1S1 C1S H1S2 108.0 . . ?
Cl4B C1T Cl3B 111.0(6) . . ?
Cl4B C1T H1T1 109.4 . . ?
Cl3B C1T H1T1 109.4 . . ?
Cl4B C1T H1T2 109.4 . . ?
Cl3B C1T H1T2 109.4 . . ?
H1T1 C1T H1T2 108.0 . . ?

loop_
_geom_bond_atom_site_label_1
_geom_bond_atom_site_label_2
_geom_bond_distance
_geom_bond_site_symmetry_2
_geom_bond_publ_flag
Au1 C6 2.027(3) . ?
Au1 C24 2.074(3) . ?
Au1 Cl1 2.3473(7) . ?
Au1 P1 2.3710(8) . ?
Au2 P2 2.2256(8) . ?
Au2 Cl2 2.3004(8) . ?
P1 C1 1.788(3) . ?
P1 C7 1.795(3) . ?
P1 C13 1.800(3) . ?
P2 C25 1.805(3) . ?
P2 C31 1.820(3) . ?
P2 C19 1.821(3) . ?
F1 C5 1.349(4) . ?
F2 C23 1.367(3) . ?
C1 C2 1.394(4) . ?
C1 C6 1.406(4) . ?
C2 C3 1.376(5) . ?
C2 H2 0.9500 . ?
C3 C4 1.392(5) . ?
C3 H3 0.9500 . ?
C4 C5 1.391(4) . ?
C4 H4 0.9500 . ?
C5 C6 1.382(4) . ?
C7 C8 1.393(5) . ?
C7 C12 1.397(5) . ?
C8 C9 1.390(5) . ?
C8 H8 0.9500 . ?
C9 C10 1.378(7) . ?
C9 H9 0.9500 . ?
C10 C11 1.397(7) . ?
C10 H10 0.9500 . ?
C11 C12 1.396(5) . ?
C11 H11 0.9500 . ?
C12 H12 0.9500 . ?
C13 C18 1.388(4) . ?
C13 C14 1.398(5) . ?
C14 C15 1.389(6) . ?
C14 H14 0.9500 . ?
C15 C16 1.389(6) . ?
C15 H15 0.9500 . ?
C16 C17 1.378(6) . ?
C16 H16 0.9500 . ?
C17 C18 1.392(5) . ?
C17 H17 0.9500 . ?
C18 H18 0.9500 . ?
C19 C20 1.401(4) . ?
C19 C24 1.416(4) . ?
C20 C21 1.390(4) . ?
C20 H20 0.9500 . ?
C21 C22 1.394(5) . ?
C21 H21 0.9500 . ?
C22 C23 1.384(4) . ?
C22 H22 0.9500 . ?
C23 C24 1.381(4) . ?
C25 C30 1.400(5) . ?
C25 C26 1.403(5) . ?
C26 C27 1.392(5) . ?
C26 H26 0.9500 . ?
C27 C28 1.389(6) . ?
C27 H27 0.9500 . ?
C28 C29 1.388(6) . ?
C28 H28 0.9500 . ?
C29 C30 1.386(5) . ?
C29 H29 0.9500 . ?
C30 H30 0.9500 . ?
C31 C32 1.395(4) . ?
C31 C36 1.403(4) . ?
C32 C33 1.398(4) . ?
C32 H32 0.9500 . ?
C33 C34 1.387(5) . ?
C33 H33 0.9500 . ?
C34 C35 1.387(5) . ?
C34 H34 0.9500 . ?
C35 C36 1.393(4) . ?
C35 H35 0.9500 . ?
C36 H36 0.9500 . ?
Cl3A C1S 1.764(6) . ?
C1S Cl4A 1.764(6) . ?
C1S H1S1 0.9900 . ?
C1S H1S2 0.9900 . ?
Cl3B C1T 1.764(6) . ?
C1T Cl4B 1.764(6) . ?
C1T H1T1 0.9900 . ?
C1T H1T2 0.9900 . ?

loop_
_geom_torsion_atom_site_label_1
_geom_torsion_atom_site_label_2
_geom_torsion_atom_site_label_3
_geom_torsion_atom_site_label_4
_geom_torsion
_geom_torsion_site_symmetry_1
_geom_torsion_site_symmetry_2
_geom_torsion_site_symmetry_3
_geom_torsion_site_symmetry_4
_geom_torsion_publ_flag
C6 Au1 P1 C1 -0.19(13) . . . . ?
C24 Au1 P1 C1 -29.4(3) . . . . ?
Cl1 Au1 P1 C1 173.86(10) . . . . ?
C6 Au1 P1 C7 -110.90(18) . . . . ?
C24 Au1 P1 C7 -140.1(3) . . . . ?
Cl1 Au1 P1 C7 63.15(15) . . . . ?
C6 Au1 P1 C13 111.32(15) . . . . ?
C24 Au1 P1 C13 82.1(3) . . . . ?
Cl1 Au1 P1 C13 -74.63(12) . . . . ?
C7 P1 C1 C2 -49.7(4) . . . . ?
C13 P1 C1 C2 72.9(4) . . . . ?
Au1 P1 C1 C2 -176.6(4) . . . . ?
C7 P1 C1 C6 127.2(2) . . . . ?
C13 P1 C1 C6 -110.2(2) . . . . ?
Au1 P1 C1 C6 0.26(18) . . . . ?
C6 C1 C2 C3 -0.5(5) . . . . ?
P1 C1 C2 C3 175.9(3) . . . . ?
C1 C2 C3 C4 -1.3(5) . . . . ?
C2 C3 C4 C5 0.8(5) . . . . ?
C3 C4 C5 F1 -178.1(3) . . . . ?
C3 C4 C5 C6 1.6(5) . . . . ?
F1 C5 C6 C1 176.4(3) . . . . ?
C4 C5 C6 C1 -3.2(5) . . . . ?
F1 C5 C6 Au1 4.0(5) . . . . ?
C4 C5 C6 Au1 -175.6(3) . . . . ?
C2 C1 C6 C5 2.7(5) . . . . ?
P1 C1 C6 C5 -174.7(2) . . . . ?
C2 C1 C6 Au1 177.1(3) . . . . ?
P1 C1 C6 Au1 -0.3(2) . . . . ?
C24 Au1 C6 C5 -14.6(3) . . . . ?
Cl1 Au1 C6 C5 142.9(3) . . . . ?
P1 Au1 C6 C5 173.2(3) . . . . ?
C24 Au1 C6 C1 172.4(2) . . . . ?
Cl1 Au1 C6 C1 -30.0(6) . . . . ?
P1 Au1 C6 C1 0.25(18) . . . . ?
C1 P1 C7 C8 -33.0(4) . . . . ?
C13 P1 C7 C8 -157.4(3) . . . . ?
Au1 P1 C7 C8 64.0(3) . . . . ?
C1 P1 C7 C12 146.3(3) . . . . ?
C13 P1 C7 C12 21.8(3) . . . . ?
Au1 P1 C7 C12 -116.7(3) . . . . ?
C12 C7 C8 C9 1.9(6) . . . . ?
P1 C7 C8 C9 -178.9(4) . . . . ?
C7 C8 C9 C10 0.0(7) . . . . ?
C8 C9 C10 C11 -1.6(7) . . . . ?
C9 C10 C11 C12 1.4(7) . . . . ?
C10 C11 C12 C7 0.5(6) . . . . ?
C8 C7 C12 C11 -2.1(6) . . . . ?
P1 C7 C12 C11 178.7(3) . . . . ?
C1 P1 C13 C18 141.4(3) . . . . ?
C7 P1 C13 C18 -95.2(3) . . . . ?
Au1 P1 C13 C18 50.1(3) . . . . ?
C1 P1 C13 C14 -36.7(3) . . . . ?
C7 P1 C13 C14 86.7(3) . . . . ?
Au1 P1 C13 C14 -128.0(3) . . . . ?
C18 C13 C14 C15 0.2(6) . . . . ?
P1 C13 C14 C15 178.2(3) . . . . ?
C13 C14 C15 C16 1.1(7) . . . . ?
C14 C15 C16 C17 -1.9(7) . . . . ?
C15 C16 C17 C18 1.4(7) . . . . ?
C14 C13 C18 C17 -0.7(5) . . . . ?
P1 C13 C18 C17 -178.9(3) . . . . ?
C16 C17 C18 C13 0.0(6) . . . . ?
C25 P2 C19 C20 -109.3(3) . . . . ?
C31 P2 C19 C20 2.4(3) . . . . ?
Au2 P2 C19 C20 120.4(2) . . . . ?
C25 P2 C19 C24 72.5(3) . . . . ?
C31 P2 C19 C24 -175.7(2) . . . . ?
Au2 P2 C19 C24 -57.8(2) . . . . ?
C24 C19 C20 C21 0.7(5) . . . . ?
P2 C19 C20 C21 -177.4(3) . . . . ?
C19 C20 C21 C22 0.4(5) . . . . ?
C20 C21 C22 C23 -1.8(5) . . . . ?
C21 C22 C23 F2 -178.3(3) . . . . ?
C21 C22 C23 C24 2.1(5) . . . . ?
F2 C23 C24 C19 179.4(2) . . . . ?
C22 C23 C24 C19 -1.0(5) . . . . ?
F2 C23 C24 Au1 -0.3(4) . . . . ?
C22 C23 C24 Au1 179.3(2) . . . . ?
C20 C19 C24 C23 -0.5(4) . . . . ?
P2 C19 C24 C23 177.7(2) . . . . ?
C20 C19 C24 Au1 179.2(2) . . . . ?
P2 C19 C24 Au1 -2.6(3) . . . . ?
C6 Au1 C24 C23 88.1(2) . . . . ?
Cl1 Au1 C24 C23 -87.4(2) . . . . ?
P1 Au1 C24 C23 115.3(3) . . . . ?
C6 Au1 C24 C19 -91.6(2) . . . . ?
Cl1 Au1 C24 C19 92.9(2) . . . . ?
P1 Au1 C24 C19 -64.4(4) . . . . ?
C31 P2 C25 C30 -72.7(3) . . . . ?
C19 P2 C25 C30 40.1(3) . . . . ?
Au2 P2 C25 C30 166.2(2) . . . . ?
C31 P2 C25 C26 105.7(3) . . . . ?
C19 P2 C25 C26 -141.5(3) . . . . ?
Au2 P2 C25 C26 -15.4(3) . . . . ?
C30 C25 C26 C27 -0.1(5) . . . . ?
P2 C25 C26 C27 -178.5(3) . . . . ?
C25 C26 C27 C28 0.2(6) . . . . ?
C26 C27 C28 C29 0.2(6) . . . . ?
C27 C28 C29 C30 -0.6(6) . . . . ?
C28 C29 C30 C25 0.7(5) . . . . ?
C26 C25 C30 C29 -0.3(5) . . . . ?
P2 C25 C30 C29 178.1(3) . . . . ?
C25 P2 C31 C32 6.5(3) . . . . ?
C19 P2 C31 C32 -105.1(3) . . . . ?
Au2 P2 C31 C32 134.4(2) . . . . ?
C25 P2 C31 C36 -169.7(3) . . . . ?
C19 P2 C31 C36 78.7(3) . . . . ?
Au2 P2 C31 C36 -41.7(3) . . . . ?
C36 C31 C32 C33 -1.0(5) . . . . ?
P2 C31 C32 C33 -177.1(3) . . . . ?
C31 C32 C33 C34 0.6(5) . . . . ?
C32 C33 C34 C35 -0.6(5) . . . . ?
C33 C34 C35 C36 0.9(5) . . . . ?
C34 C35 C36 C31 -1.3(5) . . . . ?
C32 C31 C36 C35 1.3(5) . . . . ?
P2 C31 C36 C35 177.6(3) . . . . ?
